data_7013216
loop_
_publ_author_name
'Anderson, Kirsty M.'
'Baylies, Christian J.'
'Monowar Jahan, A. H. M.'
'Norman, Nicholas C.'
'Orpen, A. Guy'
'Starbuck, Jonathan'

_publ_section_title
;
 Coordination complexes of the bismuth(iii) thiolates Bi(SC6F5)3 and
 Bi(SC6Cl5)3 with pyridine ligands
;
_journal_issue 16
_journal_name_full 'Dalton Transactions'
_journal_page_first 3270
_journal_paper_doi 10.1039/b305711a
_journal_year 2003
_chemical_absolute_configuration ad
_chemical_formula_moiety 'C28 H8 Bi F15 N2 S3'
_chemical_formula_sum 'C28 H8 Bi F15 N2 S3'
_chemical_formula_weight 962.52
_chemical_name_systematic
;
?
;
_space_group_IT_number 4
_symmetry_cell_setting monoclinic
_symmetry_space_group_name_Hall 'P 2yb'
_symmetry_space_group_name_H-M 'P 1 21 1'
_atom_sites_solution_hydrogens geom
_atom_sites_solution_primary direct
_atom_sites_solution_secondary difmap
_audit_creation_method SHELXL-97
_cell_angle_alpha 90.00
_cell_angle_beta 111.083(13)
_cell_angle_gamma 90.00
_cell_formula_units_Z 2
_cell_length_a 9.6388(15)
_cell_length_b 12.2386(15)
_cell_length_c 13.241(2)
_cell_measurement_reflns_used 147
_cell_measurement_temperature 173(2)
_cell_volume 1457.4(4)
_computing_cell_refinement 'Bruker SMART'
_computing_data_collection 'Bruker SMART'
_computing_data_reduction 'Bruker SAINT'
_computing_molecular_graphics 'Bruker SHELXTL'
_computing_publication_material 'Bruker SHELXTL'
_computing_structure_refinement 'SHELXL-97 (Sheldrick, 1997)'
_computing_structure_solution 'SHELXS-97 (Sheldrick, 1990)'
_diffrn_ambient_temperature 173(2)
_diffrn_measured_fraction_theta_full 0.995
_diffrn_measured_fraction_theta_max 0.995
_diffrn_measurement_device_type 'Siemens CCD area detector'
_diffrn_measurement_method '\w scans with narrow frames'
_diffrn_radiation_monochromator graphite
_diffrn_radiation_source 'fine-focus sealed tube'
_diffrn_radiation_type MoK\a
_diffrn_radiation_wavelength 0.71073
_diffrn_reflns_av_R_equivalents 0.0434
_diffrn_reflns_av_sigmaI/netI 0.1041
_diffrn_reflns_limit_h_max 11
_diffrn_reflns_limit_h_min -12
_diffrn_reflns_limit_k_max 15
_diffrn_reflns_limit_k_min -13
_diffrn_reflns_limit_l_max 17
_diffrn_reflns_limit_l_min -16
_diffrn_reflns_number 9460
_diffrn_reflns_theta_full 27.51
_diffrn_reflns_theta_max 27.51
_diffrn_reflns_theta_min 1.65
_diffrn_standards_decay_% 0
_exptl_absorpt_coefficient_mu 6.386
_exptl_absorpt_correction_T_max 0.530
_exptl_absorpt_correction_T_min 0.340
_exptl_absorpt_correction_type multi-scan
_exptl_absorpt_process_details 'SADABS (Sheldrick, 1996)'
_exptl_crystal_colour yellow
_exptl_crystal_density_diffrn 2.193
_exptl_crystal_density_meas ?
_exptl_crystal_density_method .
_exptl_crystal_description block
_exptl_crystal_F_000 912
_exptl_crystal_size_max 0.20
_exptl_crystal_size_mid 0.20
_exptl_crystal_size_min 0.10
_refine_diff_density_max 1.344
_refine_diff_density_min -0.982
_refine_diff_density_rms 0.125
_refine_ls_abs_structure_details 'Flack H D (1983), Acta Cryst. A39, 876-881'
_refine_ls_abs_structure_Flack 0.035(6)
_refine_ls_extinction_method none
_refine_ls_goodness_of_fit_ref 0.824
_refine_ls_hydrogen_treatment constr
_refine_ls_matrix_type full
_refine_ls_number_parameters 443
_refine_ls_number_reflns 5281
_refine_ls_number_restraints 1
_refine_ls_restrained_S_all 0.824
_refine_ls_R_factor_all 0.0540
_refine_ls_R_factor_gt 0.0354
_refine_ls_shift/su_max 0.001
_refine_ls_shift/su_mean 0.000
_refine_ls_structure_factor_coef Fsqd
_refine_ls_weighting_details 'calc w=1/[\s^2^(Fo^2^)+(0.0181P)^2^+0.0000P] where P=(Fo^2^+2Fc^2^)/3'
_refine_ls_weighting_scheme calc
_refine_ls_wR_factor_gt 0.0577
_refine_ls_wR_factor_ref 0.0604
_reflns_number_gt 4028
_reflns_number_total 5281
_reflns_threshold_expression >2sigma(I)
_cod_data_source_file b305711a.txt
_cod_data_source_block 8
_cod_depositor_comments
;
The following automatic conversions were performed:
'_symmetry_cell_setting' value 'Monoclinic' changed to 'monoclinic'
according to '/home/saulius/struct/CIF-dictionaries/cif_core.dic'
dictionary named 'cif_core.dic' version 2.4.1 from 2010-06-29.

Automatic conversion script
Id: cif_fix_enum 1527 2010-12-29 10:47:43Z saulius 
;
_cod_original_sg_symbol_H-M P2(1)
_cod_database_code 7013216

loop_
_symmetry_equiv_pos_as_xyz
'x, y, z'
'-x, y+1/2, -z'

loop_
_atom_site_label
_atom_site_type_symbol
_atom_site_fract_x
_atom_site_fract_y
_atom_site_fract_z
_atom_site_U_iso_or_equiv
_atom_site_adp_type
_atom_site_occupancy
_atom_site_symmetry_multiplicity
_atom_site_calc_flag
_atom_site_refinement_flags
_atom_site_disorder_assembly
_atom_site_disorder_group
Bi1 Bi -0.26215(3) -0.05195(3) 0.42029(2) 0.02544(7) Uani 1 1 d . . .
N1 N -0.4429(7) -0.0683(6) 0.5261(5) 0.0231(19) Uani 1 1 d . . .
N2 N -0.2008(7) 0.0636(6) 0.5931(6) 0.0287(17) Uani 1 1 d . . .
C1 C -0.5635(10) -0.1294(7) 0.4857(7) 0.034(2) Uani 1 1 d . . .
H1A H -0.5758 -0.1720 0.4231 0.041 Uiso 1 1 calc R . .
C2 C -0.6714(10) -0.1340(7) 0.5303(7) 0.037(2) Uani 1 1 d . . .
H2A H -0.7555 -0.1804 0.5012 0.044 Uiso 1 1 calc R . .
C3 C -0.6533(10) -0.0684(10) 0.6194(7) 0.040(3) Uani 1 1 d . . .
H3A H -0.7257 -0.0696 0.6527 0.048 Uiso 1 1 calc R . .
C4 C -0.5316(10) -0.0019(6) 0.6597(6) 0.030(2) Uani 1 1 d . . .
H4A H -0.5203 0.0445 0.7197 0.036 Uiso 1 1 calc R . .
C5 C -0.4255(9) -0.0031(6) 0.6121(6) 0.0242(19) Uani 1 1 d . . .
C6 C -0.2911(9) 0.0690(6) 0.6495(6) 0.0270(19) Uani 1 1 d . . .
C7 C -0.2622(11) 0.1377(7) 0.7386(7) 0.038(2) Uani 1 1 d . . .
H7A H -0.3288 0.1422 0.7767 0.045 Uiso 1 1 calc R . .
C8 C -0.1321(11) 0.1998(7) 0.7699(7) 0.045(3) Uani 1 1 d . . .
H8A H -0.1084 0.2462 0.8314 0.054 Uiso 1 1 calc R . .
C9 C -0.0371(10) 0.1948(7) 0.7124(7) 0.039(2) Uani 1 1 d . . .
H9A H 0.0508 0.2378 0.7332 0.047 Uiso 1 1 calc R . .
C10 C -0.0729(10) 0.1264(7) 0.6249(7) 0.033(2) Uani 1 1 d . . .
H10A H -0.0084 0.1219 0.5851 0.040 Uiso 1 1 calc R . .
S1 S -0.0081(2) -0.00292(17) 0.39278(17) 0.0326(5) Uani 1 1 d . . .
C11 C -0.0855(9) 0.0716(6) 0.2714(6) 0.0258(19) Uani 1 1 d . . .
C12 C -0.0452(9) 0.0508(6) 0.1820(7) 0.028(2) Uani 1 1 d . . .
F12 F 0.0611(5) -0.0264(5) 0.1919(4) 0.0445(17) Uani 1 1 d . . .
C13 C -0.0988(10) 0.1086(7) 0.0887(7) 0.034(2) Uani 1 1 d . . .
F13 F -0.0539(6) 0.0867(4) 0.0060(4) 0.0510(15) Uani 1 1 d . . .
C14 C -0.2068(9) 0.1872(7) 0.0746(7) 0.030(2) Uani 1 1 d . . .
F14 F -0.2631(6) 0.2399(5) -0.0190(4) 0.0549(16) Uani 1 1 d . . .
C15 C -0.2519(10) 0.2082(6) 0.1584(7) 0.035(2) Uani 1 1 d . . .
F15 F -0.3553(6) 0.2860(4) 0.1488(4) 0.0498(16) Uani 1 1 d . . .
C16 C -0.1909(9) 0.1534(6) 0.2561(7) 0.028(2) Uani 1 1 d . . .
F16 F -0.2398(6) 0.1790(4) 0.3366(4) 0.0378(13) Uani 1 1 d . . .
S2 S -0.3520(3) -0.21791(17) 0.27997(17) 0.0331(5) Uani 1 1 d . . .
C21 C -0.4311(9) -0.1311(6) 0.1673(6) 0.028(2) Uani 1 1 d . . .
C22 C -0.5691(10) -0.0804(6) 0.1465(7) 0.032(2) Uani 1 1 d . . .
F22 F -0.6450(5) -0.0984(4) 0.2123(4) 0.0463(14) Uani 1 1 d . . .
C23 C -0.6372(10) -0.0160(7) 0.0573(7) 0.039(3) Uani 1 1 d . . .
F23 F -0.7728(6) 0.0240(4) 0.0367(4) 0.0551(15) Uani 1 1 d . . .
C24 C -0.5658(11) 0.0017(7) -0.0146(7) 0.039(2) Uani 1 1 d . . .
F24 F -0.6278(7) 0.0642(5) -0.1035(4) 0.0542(17) Uani 1 1 d . . .
C25 C -0.4255(9) -0.0439(14) 0.0048(6) 0.0358(18) Uani 1 1 d . . .
F25 F -0.3582(6) -0.0259(4) -0.0667(3) 0.0448(17) Uani 1 1 d . . .
C26 C -0.3637(9) -0.1088(7) 0.0930(6) 0.0284(19) Uani 1 1 d . . .
F26 F -0.2316(6) -0.1550(4) 0.1079(3) 0.0425(13) Uani 1 1 d . . .
S3 S -0.0866(3) -0.19117(18) 0.54733(19) 0.0379(6) Uani 1 1 d . . .
C31 C -0.1581(11) -0.2121(7) 0.6518(7) 0.033(2) Uani 1 1 d . . .
C32 C -0.2771(10) -0.2805(7) 0.6376(7) 0.034(2) Uani 1 1 d . . .
F32 F -0.3474(6) -0.3307(4) 0.5410(4) 0.0463(14) Uani 1 1 d . . .
C33 C -0.3321(11) -0.2995(8) 0.7200(9) 0.042(3) Uani 1 1 d . . .
F33 F -0.4504(6) -0.3644(4) 0.7024(5) 0.0619(16) Uani 1 1 d . . .
C34 C -0.2690(11) -0.2490(8) 0.8161(8) 0.038(2) Uani 1 1 d . . .
F34 F -0.3210(7) -0.2651(5) 0.8952(5) 0.0628(18) Uani 1 1 d . . .
C35 C -0.1479(10) -0.1821(7) 0.8337(7) 0.034(2) Uani 1 1 d . . .
F35 F -0.0777(6) -0.1373(5) 0.9324(4) 0.0527(15) Uani 1 1 d . . .
C36 C -0.0952(10) -0.1645(7) 0.7518(7) 0.032(2) Uani 1 1 d . . .
F36 F 0.0248(5) -0.0989(3) 0.7726(4) 0.0374(12) Uani 1 1 d . . .

loop_
_atom_site_aniso_label
_atom_site_aniso_U_11
_atom_site_aniso_U_22
_atom_site_aniso_U_33
_atom_site_aniso_U_23
_atom_site_aniso_U_13
_atom_site_aniso_U_12
Bi1 0.02639(14) 0.02613(12) 0.02457(13) -0.0006(3) 0.01010(10) 0.0011(3)
N1 0.029(4) 0.012(6) 0.028(3) 0.002(3) 0.011(3) 0.003(3)
N2 0.024(5) 0.036(4) 0.032(4) -0.006(3) 0.016(4) -0.005(3)
C1 0.036(6) 0.034(5) 0.026(5) 0.006(4) 0.003(4) -0.005(4)
C2 0.030(6) 0.034(5) 0.036(5) 0.007(4) 0.001(5) -0.004(4)
C3 0.032(5) 0.047(9) 0.043(5) 0.012(5) 0.015(4) -0.001(5)
C4 0.035(6) 0.032(5) 0.023(5) 0.008(4) 0.012(4) 0.004(4)
C5 0.022(5) 0.026(4) 0.022(4) 0.013(3) 0.004(4) 0.013(3)
C6 0.027(5) 0.033(5) 0.021(5) 0.004(4) 0.009(4) 0.005(4)
C7 0.040(6) 0.045(6) 0.033(6) -0.009(5) 0.020(5) -0.007(5)
C8 0.071(8) 0.040(6) 0.031(5) -0.015(4) 0.027(6) -0.024(5)
C9 0.037(6) 0.032(5) 0.040(6) -0.013(4) 0.005(5) -0.015(4)
C10 0.025(6) 0.042(6) 0.040(6) 0.006(4) 0.021(5) 0.001(4)
S1 0.0261(13) 0.0361(12) 0.0343(13) 0.0056(9) 0.0094(11) 0.0036(9)
C11 0.017(5) 0.025(4) 0.033(5) 0.008(4) 0.005(4) 0.000(3)
C12 0.019(5) 0.025(5) 0.038(5) 0.003(4) 0.010(4) 0.007(3)
F12 0.046(3) 0.041(5) 0.055(3) 0.009(3) 0.029(3) 0.017(3)
C13 0.028(5) 0.039(5) 0.044(6) 0.006(4) 0.022(5) 0.000(4)
F13 0.053(4) 0.064(4) 0.045(3) 0.005(3) 0.028(3) 0.018(3)
C14 0.029(6) 0.029(5) 0.040(5) 0.006(4) 0.020(5) 0.006(4)
F14 0.059(4) 0.060(4) 0.047(3) 0.027(3) 0.022(3) 0.018(3)
C15 0.031(6) 0.023(5) 0.054(6) 0.002(4) 0.020(5) 0.010(4)
F15 0.050(4) 0.046(4) 0.060(4) 0.017(3) 0.027(3) 0.024(3)
C16 0.020(5) 0.029(5) 0.039(5) 0.000(4) 0.016(4) 0.002(4)
F16 0.036(3) 0.039(3) 0.045(3) -0.005(2) 0.022(3) 0.006(2)
S2 0.0411(15) 0.0279(12) 0.0285(13) -0.0033(10) 0.0103(11) -0.0038(10)
C21 0.026(5) 0.028(5) 0.028(5) -0.013(4) 0.006(4) -0.003(4)
C22 0.031(5) 0.028(6) 0.035(5) -0.010(4) 0.010(4) -0.010(3)
F22 0.034(3) 0.055(3) 0.062(4) 0.007(2) 0.031(3) 0.004(2)
C23 0.030(6) 0.044(7) 0.047(6) -0.004(4) 0.019(5) 0.000(4)
F23 0.036(4) 0.058(4) 0.067(4) 0.008(3) 0.013(3) 0.010(3)
C24 0.042(6) 0.031(5) 0.035(5) 0.003(4) 0.004(5) 0.003(4)
F24 0.058(4) 0.057(4) 0.045(4) 0.015(3) 0.015(3) 0.011(3)
C25 0.036(5) 0.040(5) 0.037(4) 0.003(8) 0.021(4) 0.012(8)
F25 0.061(3) 0.039(5) 0.044(3) 0.011(2) 0.029(3) 0.006(3)
C26 0.021(5) 0.038(5) 0.029(5) -0.007(4) 0.013(4) 0.000(4)
F26 0.043(3) 0.054(3) 0.033(3) 0.005(2) 0.016(3) 0.007(3)
S3 0.0424(16) 0.0381(14) 0.0376(14) 0.0107(11) 0.0196(13) 0.0140(11)
C31 0.046(7) 0.024(5) 0.026(5) 0.007(4) 0.010(5) -0.001(4)
C32 0.027(6) 0.033(5) 0.037(6) 0.000(4) 0.005(5) 0.006(4)
F32 0.042(4) 0.042(3) 0.043(3) -0.009(2) 0.002(3) -0.001(2)
C33 0.036(7) 0.035(6) 0.064(8) 0.012(5) 0.026(6) -0.003(5)
F33 0.045(4) 0.054(4) 0.089(4) 0.016(3) 0.027(3) -0.007(3)
C34 0.037(6) 0.035(6) 0.047(6) 0.006(5) 0.022(5) 0.007(4)
F34 0.072(5) 0.070(4) 0.065(4) 0.013(3) 0.048(4) 0.000(3)
C35 0.034(6) 0.036(5) 0.029(5) 0.011(4) 0.009(5) 0.005(4)
F35 0.062(4) 0.061(4) 0.032(3) -0.010(3) 0.014(3) 0.002(3)
C36 0.031(6) 0.033(5) 0.035(5) 0.010(4) 0.018(5) -0.002(4)
F36 0.028(3) 0.035(3) 0.043(3) 0.002(2) 0.005(3) -0.006(2)

loop_
_atom_type_symbol
_atom_type_description
_atom_type_scat_dispersion_real
_atom_type_scat_dispersion_imag
_atom_type_scat_source
C C 0.0033 0.0016 'International Tables Vol C Tables 4.2.6.8 and 6.1.1.4'
H H 0.0000 0.0000 'International Tables Vol C Tables 4.2.6.8 and 6.1.1.4'
N N 0.0061 0.0033 'International Tables Vol C Tables 4.2.6.8 and 6.1.1.4'
F F 0.0171 0.0103 'International Tables Vol C Tables 4.2.6.8 and 6.1.1.4'
S S 0.1246 0.1234 'International Tables Vol C Tables 4.2.6.8 and 6.1.1.4'
Bi Bi -4.1077 10.2566 'International Tables Vol C Tables 4.2.6.8 and 6.1.1.4'

loop_
_geom_angle_atom_site_label_1
_geom_angle_atom_site_label_2
_geom_angle_atom_site_label_3
_geom_angle
_geom_angle_site_symmetry_1
_geom_angle_site_symmetry_3
_geom_angle_publ_flag
S3 Bi1 N2 84.00(16) . . ?
S3 Bi1 N1 90.43(15) . . ?
N2 Bi1 N1 63.1(2) . . ?
S3 Bi1 S1 79.47(7) . . ?
N2 Bi1 S1 93.97(15) . . ?
N1 Bi1 S1 156.00(15) . . ?
S3 Bi1 S2 85.61(8) . . ?
N2 Bi1 S2 161.47(15) . . ?
N1 Bi1 S2 101.72(16) . . ?
S1 Bi1 S2 99.17(7) . . ?
C1 N1 C5 120.0(7) . . ?
C1 N1 Bi1 119.1(5) . . ?
C5 N1 Bi1 120.2(5) . . ?
C6 N2 C10 119.4(8) . . ?
C6 N2 Bi1 122.4(5) . . ?
C10 N2 Bi1 118.1(5) . . ?
N1 C1 C2 122.8(8) . . ?
C1 C2 C3 117.5(8) . . ?
C4 C3 C2 120.3(8) . . ?
C3 C4 C5 119.2(8) . . ?
N1 C5 C4 120.2(8) . . ?
N1 C5 C6 117.2(7) . . ?
C4 C5 C6 122.5(7) . . ?
N2 C6 C7 122.0(8) . . ?
N2 C6 C5 116.5(7) . . ?
C7 C6 C5 121.4(7) . . ?
C6 C7 C8 117.7(8) . . ?
C9 C8 C7 120.9(8) . . ?
C10 C9 C8 118.4(8) . . ?
C9 C10 N2 121.5(8) . . ?
C11 S1 Bi1 97.6(3) . . ?
C16 C11 C12 114.8(7) . . ?
C16 C11 S1 123.6(6) . . ?
C12 C11 S1 121.5(6) . . ?
C13 C12 F12 118.4(7) . . ?
C13 C12 C11 123.2(7) . . ?
F12 C12 C11 118.2(7) . . ?
F13 C13 C12 120.7(8) . . ?
F13 C13 C14 118.6(8) . . ?
C12 C13 C14 120.6(8) . . ?
F14 C14 C15 122.0(8) . . ?
F14 C14 C13 120.0(7) . . ?
C15 C14 C13 118.1(8) . . ?
F15 C15 C14 120.0(8) . . ?
F15 C15 C16 118.6(8) . . ?
C14 C15 C16 121.4(8) . . ?
F16 C16 C15 118.3(7) . . ?
F16 C16 C11 119.9(7) . . ?
C15 C16 C11 121.8(8) . . ?
C21 S2 Bi1 93.6(3) . . ?
C26 C21 C22 115.3(8) . . ?
C26 C21 S2 123.2(7) . . ?
C22 C21 S2 121.5(6) . . ?
F22 C22 C23 116.7(8) . . ?
F22 C22 C21 120.0(7) . . ?
C23 C22 C21 123.3(8) . . ?
F23 C23 C22 121.2(8) . . ?
F23 C23 C24 119.9(8) . . ?
C22 C23 C24 118.8(9) . . ?
F24 C24 C23 121.2(8) . . ?
F24 C24 C25 118.8(8) . . ?
C23 C24 C25 120.0(8) . . ?
F25 C25 C26 121.8(8) . . ?
F25 C25 C24 119.0(9) . . ?
C26 C25 C24 119.1(7) . . ?
F26 C26 C25 118.1(7) . . ?
F26 C26 C21 118.4(7) . . ?
C25 C26 C21 123.5(8) . . ?
C31 S3 Bi1 105.0(3) . . ?
C36 C31 C32 116.5(8) . . ?
C36 C31 S3 122.0(7) . . ?
C32 C31 S3 121.4(7) . . ?
F32 C32 C31 120.7(8) . . ?
F32 C32 C33 117.3(8) . . ?
C31 C32 C33 121.9(9) . . ?
F33 C33 C34 120.2(9) . . ?
F33 C33 C32 120.3(9) . . ?
C34 C33 C32 119.5(9) . . ?
F34 C34 C33 120.5(9) . . ?
F34 C34 C35 119.5(9) . . ?
C33 C34 C35 120.0(9) . . ?
F35 C35 C36 120.1(8) . . ?
F35 C35 C34 120.2(8) . . ?
C36 C35 C34 119.6(9) . . ?
F36 C36 C35 117.8(8) . . ?
F36 C36 C31 119.8(7) . . ?
C35 C36 C31 122.4(8) . . ?

loop_
_geom_bond_atom_site_label_1
_geom_bond_atom_site_label_2
_geom_bond_distance
_geom_bond_site_symmetry_2
_geom_bond_publ_flag
Bi1 S3 2.559(2) . ?
Bi1 N2 2.572(7) . ?
Bi1 N1 2.607(6) . ?
Bi1 S1 2.670(2) . ?
Bi1 S2 2.678(2) . ?
N1 C1 1.323(10) . ?
N1 C5 1.350(9) . ?
N2 C6 1.336(10) . ?
N2 C10 1.384(10) . ?
C1 C2 1.369(11) . ?
C2 C3 1.385(12) . ?
C3 C4 1.369(12) . ?
C4 C5 1.381(11) . ?
C5 C6 1.497(11) . ?
C6 C7 1.393(11) . ?
C7 C8 1.395(12) . ?
C8 C9 1.388(11) . ?
C9 C10 1.369(11) . ?
S1 C11 1.763(8) . ?
C11 C16 1.389(10) . ?
C11 C12 1.396(11) . ?
C12 C13 1.355(11) . ?
C12 F12 1.365(9) . ?
C13 F13 1.341(9) . ?
C13 C14 1.380(11) . ?
C14 F14 1.328(9) . ?
C14 C15 1.353(11) . ?
C15 F15 1.352(9) . ?
C15 C16 1.386(11) . ?
C16 F16 1.348(9) . ?
S2 C21 1.765(8) . ?
C21 C26 1.387(10) . ?
C21 C22 1.402(11) . ?
C22 F22 1.342(9) . ?
C22 C23 1.374(10) . ?
C23 F23 1.329(10) . ?
C23 C24 1.378(12) . ?
C24 F24 1.350(9) . ?
C24 C25 1.399(12) . ?
C25 F25 1.345(8) . ?
C25 C26 1.359(13) . ?
C26 F26 1.342(9) . ?
S3 C31 1.772(9) . ?
C31 C36 1.372(11) . ?
C31 C32 1.377(12) . ?
C32 F32 1.360(9) . ?
C32 C33 1.393(12) . ?
C33 F33 1.339(10) . ?
C33 C34 1.347(13) . ?
C34 F34 1.329(10) . ?
C34 C35 1.375(12) . ?
C35 F35 1.353(9) . ?
C35 C36 1.370(11) . ?
C36 F36 1.353(9) . ?

loop_
_cod_related_entry_id
_cod_related_entry_database
_cod_related_entry_code
1 ChemSpider 30652758
